data_7243309
loop_
_publ_author_name
'Peloquin, Andrew J.'
'McMillen, Colin D.'
'Pennington, William T.'

_publ_section_title
;
 One dimensional halogen bond design: Br&#x22EF;N versus I&#x22EF;N with
 fluoroarenes
;
_journal_issue 35
_journal_name_full CrystEngComm
_journal_page_first 6098
_journal_page_last 6106
_journal_paper_doi 10.1039/D1CE00864A
_journal_volume 23
_journal_year 2021
_chemical_formula_moiety 'Br2 C6 F4, C12 H12 N2'
_chemical_formula_sum 'C18 H12 Br2 F4 N2'
_chemical_formula_weight 492.110
_space_group_crystal_system triclinic
_space_group_IT_number 2
_space_group_name_Hall '-P 1'
_space_group_name_H-M_alt 'P -1'
_symmetry_Int_Tables_number 2
_audit_creation_date 2021-05-25
_audit_creation_method
;
Olex2 1.3
(compiled 2020.11.12 svn.r5f609507 for OlexSys, GUI svn.r6272)
;
_audit_update_record
;
2021-06-27 deposited with the CCDC.	2021-08-02 downloaded from the CCDC.
;
_cell_angle_alpha 82.848(3)
_cell_angle_beta 82.965(3)
_cell_angle_gamma 75.554(3)
_cell_formula_units_Z 1
_cell_length_a 6.8796(6)
_cell_length_b 7.4209(6)
_cell_length_c 9.2086(8)
_cell_measurement_reflns_used 8219
_cell_measurement_temperature 100(2)
_cell_measurement_theta_max 27.59
_cell_measurement_theta_min 2.85
_cell_volume 449.67(7)
_computing_cell_refinement 'Bruker SAINT'
_computing_data_collection 'Bruker APEX3'
_computing_data_reduction 'Bruker SAINT'
_computing_molecular_graphics 'Olex2 1.3 (Dolomanov et al., 2009)'
_computing_publication_material 'Olex2 1.3 (Dolomanov et al., 2009)'
_computing_structure_refinement 'SHELXL-2016/6 (Sheldrick, 2016)'
_computing_structure_solution 'SHELXT 2014/5 (Sheldrick, 2014)'
_diffrn_ambient_temperature 100.0
_diffrn_measured_fraction_theta_full 0.9982
_diffrn_measured_fraction_theta_max 0.9938
_diffrn_measurement_device_type 'Bruker D8 Venture Photon 100'
_diffrn_measurement_method '\f and \w scans'
_diffrn_radiation_type MoK\a
_diffrn_radiation_wavelength 0.71073
_diffrn_reflns_av_R_equivalents 0.0305
_diffrn_reflns_av_unetI/netI 0.0214
_diffrn_reflns_Laue_measured_fraction_full 0.9982
_diffrn_reflns_Laue_measured_fraction_max 0.9938
_diffrn_reflns_limit_h_max 8
_diffrn_reflns_limit_h_min -8
_diffrn_reflns_limit_k_max 9
_diffrn_reflns_limit_k_min -9
_diffrn_reflns_limit_l_max 12
_diffrn_reflns_limit_l_min -11
_diffrn_reflns_number 10929
_diffrn_reflns_point_group_measured_fraction_full 0.9982
_diffrn_reflns_point_group_measured_fraction_max 0.9938
_diffrn_reflns_theta_full 25.2417
_diffrn_reflns_theta_max 27.59
_diffrn_reflns_theta_min 2.85
_diffrn_source 'Incoatec I\mS'
_diffrn_source_current 1.0
_diffrn_source_power 0.05
_diffrn_source_voltage 50.0
_exptl_absorpt_coefficient_mu 4.549
_exptl_absorpt_correction_T_max 0.7456
_exptl_absorpt_correction_T_min 0.6445
_exptl_absorpt_correction_type multi-scan
_exptl_absorpt_process_details
;
SADABS-2014/5 (Bruker,2014/5) was used for absorption correction.
wR2(int) was 0.0595 before and 0.0436 after correction.
The Ratio of minimum to maximum transmission is 0.8644.
The \l/2 correction factor is Not present.
;
_exptl_crystal_density_diffrn 1.817
_exptl_crystal_density_meas ?
_exptl_crystal_density_method 'not measured'
_exptl_crystal_description block
_exptl_crystal_F_000 239.726
_exptl_crystal_size_max 0.21
_exptl_crystal_size_mid 0.17
_exptl_crystal_size_min 0.12
_exptl_transmission_factor_max 'not measured'
_exptl_transmission_factor_min 'not measured'
_refine_diff_density_max 1.0561
_refine_diff_density_min -0.4087
_refine_diff_density_rms 0.1124
_refine_ls_d_res_high 0.7672
_refine_ls_d_res_low 7.1519
_refine_ls_goodness_of_fit_ref 1.0540
_refine_ls_hydrogen_treatment constr
_refine_ls_matrix_type full
_refine_ls_number_constraints 10
_refine_ls_number_parameters 119
_refine_ls_number_reflns 2068
_refine_ls_number_restraints 0
_refine_ls_restrained_S_all 1.0540
_refine_ls_R_factor_all 0.0294
_refine_ls_R_factor_gt 0.0258
_refine_ls_shift/su_max 0.0001
_refine_ls_shift/su_mean 0.0000
_refine_ls_structure_factor_coef Fsqd
_refine_ls_weighting_details 'w=1/[\s^2^(Fo^2^)+(0.0295P)^2^+1.1283P] where P=(Fo^2^+2Fc^2^)/3'
_refine_ls_weighting_scheme calc
_refine_ls_wR_factor_gt 0.0682
_refine_ls_wR_factor_ref 0.0720
_reflns_Friedel_coverage 0.0
_reflns_limit_h_max 8
_reflns_limit_h_min -8
_reflns_limit_k_max 9
_reflns_limit_k_min -9
_reflns_limit_l_max 12
_reflns_limit_l_min 0
_reflns_number_gt 1917
_reflns_number_total 2068
_reflns_threshold_expression I>=2u(I)
_cod_data_source_file d1ce00864a2.cif
_cod_data_source_block Br2F4bz_44Me222bipy
_cod_depositor_comments
;
The following automatic conversions were performed:

data item '_exptl_crystal_density_meas' value 'not measured' was
changed to '?' -- the value is perceived as not measured.

Automatic conversion script
Id: cif_fix_values 7556 2019-12-06 15:28:31Z antanas 

 Adding full bibliography for 7243307--7243335.cif.
;
_cod_database_code 7243309
_olex2_refinement_description
;
1.a Aromatic/amide H refined with riding coordinates:
 C4(H4), C5(H5), C7(H7)
1.b Idealised Me refined as rotating group:
 C9(H9a,H9b,H9c)
;
_olex2_submission_special_instructions 'No special instructions were received'

loop_
_space_group_symop_id
_space_group_symop_operation_xyz
1 x,y,z
2 -x,-y,-z

loop_
_atom_site_label
_atom_site_type_symbol
_atom_site_fract_x
_atom_site_fract_y
_atom_site_fract_z
_atom_site_U_iso_or_equiv
_atom_site_adp_type
_atom_site_occupancy
_atom_site_refinement_flags_posn
Br1 Br 0.75488(4) 0.41693(4) 0.58716(3) 0.01861(10) Uani 1.000000 .
F1 F 0.9691(3) 0.2967(2) 0.29190(18) 0.0213(3) Uani 1.000000 .
F2 F 1.1667(3) -0.0435(2) 0.22007(17) 0.0213(4) Uani 1.000000 .
N1 N 0.5226(4) 0.8072(3) 0.6435(3) 0.0186(5) Uani 1.000000 .
C1 C 0.8961(4) 0.1788(4) 0.5375(3) 0.0163(5) Uani 1.000000 .
C2 C 0.9832(4) 0.1515(4) 0.3960(3) 0.0166(5) Uani 1.000000 .
C3 C 1.0849(4) -0.0233(4) 0.3593(3) 0.0160(5) Uani 1.000000 .
C4 C 0.4645(5) 0.7781(4) 0.7868(3) 0.0224(6) Uani 1.000000 .
H4 H 0.4994(5) 0.6540(4) 0.8326(3) 0.0268(7) Uiso 1.000000 R
C5 C 0.3571(5) 0.9170(4) 0.8727(3) 0.0228(6) Uani 1.000000 .
H5 H 0.3206(5) 0.8877(4) 0.9742(3) 0.0274(7) Uiso 1.000000 R
C6 C 0.3030(4) 1.1005(4) 0.8085(3) 0.0193(5) Uani 1.000000 .
C7 C 0.3619(4) 1.1329(4) 0.6597(3) 0.0181(5) Uani 1.000000 .
H7 H 0.3295(4) 1.2561(4) 0.6118(3) 0.0217(6) Uiso 1.000000 R
C8 C 0.4693(4) 0.9838(4) 0.5803(3) 0.0150(5) Uani 1.000000 .
C9 C 0.1858(5) 1.2582(5) 0.8955(3) 0.0290(7) Uani 1.000000 .
H9a H 0.249(2) 1.3643(14) 0.874(2) 0.0435(10) Uiso 1.000000 GR
H9b H 0.0470(12) 1.297(2) 0.868(2) 0.0435(10) Uiso 1.000000 GR
H9c H 0.185(3) 1.2163(12) 1.0008(4) 0.0435(10) Uiso 1.000000 GR

loop_
_atom_site_aniso_label
_atom_site_aniso_U_11
_atom_site_aniso_U_22
_atom_site_aniso_U_33
_atom_site_aniso_U_12
_atom_site_aniso_U_13
_atom_site_aniso_U_23
Br1 0.01813(15) 0.01475(14) 0.02218(15) -0.00202(10) -0.00070(10) -0.00396(10)
F1 0.0274(9) 0.0159(8) 0.0189(8) -0.0045(7) -0.0024(7) 0.0042(6)
F2 0.0249(8) 0.0226(8) 0.0147(8) -0.0038(7) 0.0028(6) -0.0032(6)
N1 0.0198(11) 0.0183(11) 0.0176(11) -0.0043(9) -0.0010(9) -0.0021(9)
C1 0.0133(12) 0.0147(12) 0.0213(13) -0.0030(9) -0.0022(10) -0.0041(10)
C2 0.0167(12) 0.0180(13) 0.0166(12) -0.0077(10) -0.0044(10) 0.0030(10)
C3 0.0138(12) 0.0202(13) 0.0146(12) -0.0056(10) 0.0006(10) -0.0030(10)
C4 0.0286(15) 0.0176(13) 0.0197(14) -0.0047(11) -0.0019(11) 0.0007(11)
C5 0.0278(15) 0.0248(15) 0.0145(13) -0.0059(12) 0.0006(11) -0.0001(11)
C6 0.0182(13) 0.0211(14) 0.0181(13) -0.0028(10) -0.0007(11) -0.0042(11)
C7 0.0182(13) 0.0177(13) 0.0181(13) -0.0035(10) -0.0029(10) -0.0012(10)
C8 0.0140(12) 0.0158(12) 0.0156(13) -0.0036(10) -0.0014(10) -0.0025(10)
C9 0.0353(17) 0.0263(16) 0.0216(15) -0.0000(13) -0.0003(13) -0.0059(12)

loop_
_atom_type_symbol
_atom_type_scat_dispersion_real
_atom_type_scat_dispersion_imag
_atom_type_scat_Cromer_Mann_a1
_atom_type_scat_Cromer_Mann_a2
_atom_type_scat_Cromer_Mann_a3
_atom_type_scat_Cromer_Mann_a4
_atom_type_scat_Cromer_Mann_b1
_atom_type_scat_Cromer_Mann_b2
_atom_type_scat_Cromer_Mann_b3
_atom_type_scat_Cromer_Mann_b4
_atom_type_scat_Cromer_Mann_c
_atom_type_scat_source
_atom_type_scat_dispersion_source
H 0.00000 0.00000 0.49300 0.32291 0.14019 0.04081 10.51090 26.12570 3.14236 57.79970 0.0030380000826 'International Tables Volume C Table 6.1.1.4 (pp. 500-502)' 'Henke, Gullikson and Davis, At. Data and Nucl. Data Tables, 1993, 54, 2'
C 0.00347 0.00161 2.31000 1.02000 1.58860 0.86500 20.84390 10.20750 0.56870 51.65120 0.215599998832 'International Tables Volume C Table 6.1.1.4 (pp. 500-502)' 'Henke, Gullikson and Davis, At. Data and Nucl. Data Tables, 1993, 54, 2'
F 0.01794 0.01033 3.53920 2.64120 1.51700 1.02430 10.28250 4.29440 0.26150 26.14760 0.277599990368 'International Tables Volume C Table 6.1.1.4 (pp. 500-502)' 'Henke, Gullikson and Davis, At. Data and Nucl. Data Tables, 1993, 54, 2'
Br -0.28346 2.55990 17.17890 5.23580 5.63770 3.98510 2.17230 16.57960 0.26090 41.43280 2.95569992065 'International Tables Volume C Table 6.1.1.4 (pp. 500-502)' 'Henke, Gullikson and Davis, At. Data and Nucl. Data Tables, 1993, 54, 2'
N 0.00653 0.00323 12.21260 3.13220 2.01250 1.16630 0.00570 9.89330 28.99750 0.58260 -11.5290002823 'International Tables Volume C Table 6.1.1.4 (pp. 500-502)' 'Henke, Gullikson and Davis, At. Data and Nucl. Data Tables, 1993, 54, 2'

loop_
_geom_angle_atom_site_label_1
_geom_angle_atom_site_label_2
_geom_angle_atom_site_label_3
_geom_angle
_geom_angle_site_symmetry_1
_geom_angle_site_symmetry_3
_geom_angle_publ_flag
C8 N1 C4 116.9(2) . . ?
C2 C1 Br1 120.9(2) . . ?
C3 C1 Br1 121.4(2) 2_756 . ?
C3 C1 C2 117.7(2) 2_756 . ?
C1 C2 F1 120.2(2) . . ?
C3 C2 F1 118.9(2) . . ?
C3 C2 C1 121.0(3) . . ?
C1 C3 F2 119.7(2) 2_756 . ?
C2 C3 F2 118.9(2) . . ?
C2 C3 C1 121.4(2) . 2_756 ?
H4 C4 N1 117.83(16) . . ?
C5 C4 N1 124.3(3) . . ?
C5 C4 H4 117.83(17) . . ?
H5 C5 C4 120.43(17) . . ?
C6 C5 C4 119.1(3) . . ?
C6 C5 H5 120.43(16) . . ?
C7 C6 C5 117.2(3) . . ?
C9 C6 C5 121.9(3) . . ?
C9 C6 C7 120.9(3) . . ?
H7 C7 C6 120.00(16) . . ?
C8 C7 C6 120.0(3) . . ?
C8 C7 H7 120.00(16) . . ?
C7 C8 N1 122.4(2) . . ?
C8 C8 N1 117.1(3) 2_676 . ?
C8 C8 C7 120.6(3) 2_676 . ?
H9a C9 C6 109.5 . . ?
H9b C9 C6 109.5 . . ?
H9b C9 H9a 109.5 . . ?
H9c C9 C6 109.5 . . ?
H9c C9 H9a 109.5 . . ?
H9c C9 H9b 109.5 . . ?

loop_
_geom_bond_atom_site_label_1
_geom_bond_atom_site_label_2
_geom_bond_distance
_geom_bond_site_symmetry_2
_geom_bond_publ_flag
Br1 C1 1.874(3) . ?
F1 C2 1.343(3) . ?
F2 C3 1.346(3) . ?
N1 C4 1.338(4) . ?
N1 C8 1.347(4) . ?
C1 C2 1.383(4) . ?
C1 C3 1.391(4) 2_756 ?
C2 C3 1.373(4) . ?
C4 H4 0.9500 . ?
C4 C5 1.384(4) . ?
C5 H5 0.9500 . ?
C5 C6 1.394(4) . ?
C6 C7 1.389(4) . ?
C6 C9 1.506(4) . ?
C7 H7 0.9500 . ?
C7 C8 1.403(4) . ?
C8 C8 1.493(5) 2_676 ?
C9 H9a 0.9800 . ?
C9 H9b 0.9800 . ?
C9 H9c 0.9800 . ?

loop_
_geom_torsion_atom_site_label_1
_geom_torsion_atom_site_label_2
_geom_torsion_atom_site_label_3
_geom_torsion_atom_site_label_4
_geom_torsion
_geom_torsion_site_symmetry_1
_geom_torsion_site_symmetry_2
_geom_torsion_site_symmetry_3
_geom_torsion_site_symmetry_4
_geom_torsion_publ_flag
Br1 C1 C2 F1 0.6(2) . . . . ?
Br1 C1 C2 C3 -179.3(2) . . . . ?
Br1 C1 C3 F2 -0.9(2) . . 2_756 2_756 ?
Br1 C1 C3 C2 179.3(2) . . 2_756 2_756 ?
F1 C2 C1 C3 179.9(2) . . . 2_756 ?
F1 C2 C3 F2 -0.2(3) . . . . ?
F1 C2 C3 C1 -179.9(2) . . . 2_756 ?
F2 C3 C1 C2 -179.8(2) . . 2_756 2_756 ?
F2 C3 C2 C1 179.8(2) . . . . ?
N1 C4 C5 C6 0.3(4) . . . . ?
N1 C8 C7 C6 -1.3(3) . . . . ?
N1 C8 C8 N1 180.0(3) . . 2_676 2_676 ?
N1 C8 C8 C7 0.3(3) . . 2_676 2_676 ?
C1 C2 C3 C1 0.0(3) . . . 2_756 ?
C1 C3 C2 C1 0.0(3) 2_756 . . . ?
C4 C5 C6 C7 -0.2(3) . . . . ?
C4 C5 C6 C9 179.9(3) . . . . ?
C5 C6 C7 C8 0.7(3) . . . . ?
C6 C7 C8 C8 179.0(3) . . . 2_676 ?
C7 C8 C8 C7 -180.0(4) . . 2_676 2_676 ?
